data_7703390
loop_
_publ_author_name
'Wang, Yun-Juan'
'Wu, Dong-Fang'
'Gou, Jian'
'Duan, Yao-Yao'
'Li, Ling'
'Chen, Huan-Huan'
'Gao, Hong-Ling'
'Cui, Jian-Zhong'

_publ_section_title
;
 Modulation of the properties of dinuclear lanthanide complexes through
 utilizing different \b-diketonate co-ligands: near-infrared luminescence
 and magnetization dynamics.
;
_journal_issue 9
_journal_name_full 'Dalton transactions (Cambridge, England : 2003)'
_journal_page_first 2850
_journal_page_last 2861
_journal_paper_doi 10.1039/c9dt04093e
_journal_volume 49
_journal_year 2020
_chemical_formula_sum 'C40 H46 Dy2 N8 O10'
_chemical_formula_weight 1123.85
_space_group_crystal_system triclinic
_space_group_IT_number 2
_space_group_name_Hall '-P 1'
_space_group_name_H-M_alt 'P -1'
_atom_sites_solution_hydrogens geom
_audit_creation_method SHELXL-2018/3
_audit_update_record
;
2019-07-11 deposited with the CCDC.	2020-01-29 downloaded from the CCDC.
;
_cell_angle_alpha 85.53(3)
_cell_angle_beta 68.11(3)
_cell_angle_gamma 67.45(3)
_cell_formula_units_Z 1
_cell_length_a 9.4103(19)
_cell_length_b 11.313(2)
_cell_length_c 11.787(2)
_cell_measurement_reflns_used 3752
_cell_measurement_temperature 113(2)
_cell_measurement_theta_max 28.0510
_cell_measurement_theta_min 1.9549
_cell_volume 1072.2(5)
_computing_cell_refinement crystalclear
_computing_data_collection crystalclear
_computing_data_reduction crystalclear
_computing_molecular_graphics 'Bruker SHELXTL'
_computing_publication_material 'Bruker SHELXTL'
_computing_structure_refinement 'SHELXL-97 (Sheldrick, 1997)'
_computing_structure_solution 'SHELXS-97 (Sheldrick, 1990)'
_diffrn_ambient_temperature 113(2)
_diffrn_measured_fraction_theta_full 0.999
_diffrn_measured_fraction_theta_max 0.991
_diffrn_measurement_device_type 'rigaku saturn'
_diffrn_measurement_method '\w scans'
_diffrn_radiation_type MoK\a
_diffrn_radiation_wavelength 0.71073
_diffrn_reflns_av_R_equivalents 0.0362
_diffrn_reflns_av_unetI/netI 0.0435
_diffrn_reflns_Laue_measured_fraction_full 0.999
_diffrn_reflns_Laue_measured_fraction_max 0.991
_diffrn_reflns_limit_h_max 12
_diffrn_reflns_limit_h_min -12
_diffrn_reflns_limit_k_max 14
_diffrn_reflns_limit_k_min -14
_diffrn_reflns_limit_l_max 15
_diffrn_reflns_limit_l_min -15
_diffrn_reflns_number 12976
_diffrn_reflns_point_group_measured_fraction_full 0.999
_diffrn_reflns_point_group_measured_fraction_max 0.991
_diffrn_reflns_theta_full 25.242
_diffrn_reflns_theta_max 27.931
_diffrn_reflns_theta_min 1.867
_diffrn_standards_decay_% 0
_diffrn_standards_interval_count 0
_diffrn_standards_interval_time 0
_diffrn_standards_number 0
_exptl_absorpt_coefficient_mu 3.523
_exptl_absorpt_correction_T_max 1
_exptl_absorpt_correction_T_min 0.8323
_exptl_absorpt_correction_type multi-scan
_exptl_absorpt_process_details crystalclear
_exptl_crystal_colour yellow
_exptl_crystal_density_diffrn 1.740
_exptl_crystal_description block
_exptl_crystal_F_000 554
_exptl_crystal_size_max 0.200
_exptl_crystal_size_mid 0.180
_exptl_crystal_size_min 0.120
_refine_diff_density_max 1.143
_refine_diff_density_min -1.584
_refine_diff_density_rms 0.138
_refine_ls_extinction_method none
_refine_ls_goodness_of_fit_ref 1.072
_refine_ls_hydrogen_treatment constr
_refine_ls_matrix_type full
_refine_ls_number_parameters 275
_refine_ls_number_reflns 5103
_refine_ls_number_restraints 0
_refine_ls_restrained_S_all 1.072
_refine_ls_R_factor_all 0.0299
_refine_ls_R_factor_gt 0.0262
_refine_ls_shift/su_max 0.002
_refine_ls_shift/su_mean 0.000
_refine_ls_structure_factor_coef Fsqd
_refine_ls_weighting_details 'w=1/[\s^2^(Fo^2^)+(0.0293P)^2^] where P=(Fo^2^+2Fc^2^)/3'
_refine_ls_weighting_scheme calc
_refine_ls_wR_factor_gt 0.0597
_refine_ls_wR_factor_ref 0.0613
_reflns_Friedel_coverage 0.000
_reflns_number_gt 4637
_reflns_number_total 5103
_reflns_threshold_expression 'I > 2\s(I)'
_cod_data_source_file c9dt04093e2.cif
_cod_data_source_block shelxl
_cod_depositor_comments
;
The following automatic conversions were performed:

data item '_exptl_absorpt_correction_type' value 'MULTI-SCAN' was
changed to 'multi-scan' in accordance with the
/home/data/users/saulius/crontab/automatic-downloads/rss-feeds/RSC/lib/dictionaries/cif_core.dic
dictionary named 'cif_core.dic' version 2.4.2 last updated on
2011-04-26.

Automatic conversion script
Id: cif_fix_values 7556 2019-12-06 15:28:31Z antanas 

 Adding full bibliography for 7703389--7703398.cif.
;
_cod_database_code 7703390
_shelx_shelxl_version_number 2018/3
_shelx_space_group_comment
;
The symmetry employed for this shelxl refinement is uniquely defined
by the following loop, which should always be used as a source of
symmetry information in preference to the above space-group names.
They are only intended as comments.
;
_shelx_estimated_absorpt_t_min 0.539
_shelx_estimated_absorpt_t_max 0.677

loop_
_space_group_symop_operation_xyz
'x, y, z'
'-x, -y, -z'

loop_
_atom_site_label
_atom_site_type_symbol
_atom_site_fract_x
_atom_site_fract_y
_atom_site_fract_z
_atom_site_U_iso_or_equiv
_atom_site_adp_type
_atom_site_occupancy
_atom_site_site_symmetry_order
_atom_site_calc_flag
_atom_site_refinement_flags_posn
_atom_site_refinement_flags_adp
Dy1 Dy 0.90837(2) -0.13290(2) 0.56404(2) 0.01275(5) Uani 1 1 d . .
O1 O 0.9443(2) 0.01211(19) 0.40994(17) 0.0135(4) Uani 1 1 d . .
O2 O 1.0271(3) 0.3375(2) 0.40191(18) 0.0183(4) Uani 1 1 d . .
O3 O 0.7111(3) 0.0568(2) 0.68387(19) 0.0184(4) Uani 1 1 d . .
O4 O 0.6547(3) -0.1546(2) 0.6480(2) 0.0225(5) Uani 1 1 d . .
N1 N 0.8503(3) -0.1696(2) 0.3779(2) 0.0160(5) Uani 1 1 d . .
N2 N 0.8473(4) -0.2284(3) 0.1531(2) 0.0225(6) Uani 1 1 d . .
N3 N 0.9910(3) 0.0663(2) 0.2084(2) 0.0163(5) Uani 1 1 d . .
N4 N 1.0354(3) 0.1590(2) 0.2459(2) 0.0152(5) Uani 1 1 d . .
C1 C 0.8004(4) -0.2620(3) 0.3641(3) 0.0210(7) Uani 1 1 d . .
H1 H 0.765347 -0.308901 0.432043 0.025 Uiso 1 1 calc R U
C2 C 0.7992(4) -0.2898(3) 0.2526(3) 0.0239(7) Uani 1 1 d . .
H2 H 0.762450 -0.355567 0.246440 0.029 Uiso 1 1 calc R U
C3 C 0.8954(4) -0.1357(3) 0.1674(3) 0.0202(6) Uani 1 1 d . .
H3 H 0.929884 -0.089230 0.098933 0.024 Uiso 1 1 calc R U
C4 C 0.8971(4) -0.1046(3) 0.2785(3) 0.0146(6) Uani 1 1 d . .
C5 C 0.9492(3) -0.0019(3) 0.2992(3) 0.0136(6) Uani 1 1 d . .
C6 C 1.0609(4) 0.2408(3) 0.1656(3) 0.0169(6) Uani 1 1 d . .
H6 H 1.051257 0.231036 0.089753 0.020 Uiso 1 1 calc R U
C7 C 1.1032(4) 0.3464(3) 0.1839(3) 0.0151(6) Uani 1 1 d . .
C8 C 1.0872(4) 0.3888(3) 0.3004(3) 0.0155(6) Uani 1 1 d . .
C9 C 1.1383(4) 0.4898(3) 0.3039(3) 0.0194(6) Uani 1 1 d . .
H9 H 1.128749 0.520663 0.380129 0.023 Uiso 1 1 calc R U
C10 C 1.2025(4) 0.5450(3) 0.1977(3) 0.0210(7) Uani 1 1 d . .
H10 H 1.239891 0.610639 0.202771 0.025 Uiso 1 1 calc R U
C11 C 1.2139(4) 0.5074(3) 0.0837(3) 0.0204(6) Uani 1 1 d . .
C12 C 1.1612(4) 0.4097(3) 0.0789(3) 0.0183(6) Uani 1 1 d . .
H12 H 1.164155 0.384528 0.002779 0.022 Uiso 1 1 calc R U
C13 C 1.2805(5) 0.5708(3) -0.0302(3) 0.0277(8) Uani 1 1 d . .
H13A H 1.398846 0.549655 -0.050459 0.042 Uiso 1 1 calc R U
H13B H 1.220651 0.664098 -0.015632 0.042 Uiso 1 1 calc R U
H13C H 1.265288 0.539935 -0.098596 0.042 Uiso 1 1 calc R U
C14 C 0.5491(4) 0.1844(3) 0.8720(3) 0.0297(8) Uani 1 1 d . .
H14A H 0.645628 0.179384 0.888764 0.045 Uiso 1 1 calc R U
H14B H 0.459364 0.186095 0.949341 0.045 Uiso 1 1 calc R U
H14C H 0.511828 0.262688 0.831201 0.045 Uiso 1 1 calc R U
C15 C 0.5959(4) 0.0689(3) 0.7900(3) 0.0201(6) Uani 1 1 d . .
C16 C 0.5157(4) -0.0154(3) 0.8286(3) 0.0218(7) Uani 1 1 d . .
H16 H 0.437689 -0.002316 0.910447 0.026 Uiso 1 1 calc R U
C17 C 0.5425(4) -0.1194(3) 0.7543(3) 0.0212(7) Uani 1 1 d . .
C18 C 0.4347(5) -0.1963(4) 0.8019(3) 0.0321(8) Uani 1 1 d . .
H18A H 0.390386 -0.203628 0.740698 0.048 Uiso 1 1 calc R U
H18B H 0.342765 -0.152962 0.878162 0.048 Uiso 1 1 calc R U
H18C H 0.500814 -0.282151 0.817655 0.048 Uiso 1 1 calc R U
O5 O 1.1879(3) -0.2414(2) 0.41536(19) 0.0185(4) Uani 1 1 d . .
H5 H 1.211303 -0.210728 0.335775 0.022 Uiso 1 1 calc R U
C19 C 1.3221(4) -0.3468(3) 0.4341(3) 0.0252(7) Uani 1 1 d . .
H19A H 1.412639 -0.382745 0.353849 0.030 Uiso 1 1 calc R U
H19B H 1.282484 -0.415337 0.471692 0.030 Uiso 1 1 calc R U
C20 C 1.3882(5) -0.3059(4) 0.5155(4) 0.0375(9) Uani 1 1 d . .
H20A H 1.424804 -0.236515 0.479643 0.056 Uiso 1 1 calc R U
H20B H 1.482175 -0.379003 0.523010 0.056 Uiso 1 1 calc R U
H20C H 1.300734 -0.275464 0.596766 0.056 Uiso 1 1 calc R U

loop_
_atom_site_aniso_label
_atom_site_aniso_U_11
_atom_site_aniso_U_22
_atom_site_aniso_U_33
_atom_site_aniso_U_23
_atom_site_aniso_U_13
_atom_site_aniso_U_12
Dy1 0.01725(8) 0.01530(8) 0.00944(7) 0.00198(5) -0.00506(5) -0.01019(5)
O1 0.0176(10) 0.0169(10) 0.0095(9) 0.0009(8) -0.0057(8) -0.0097(8)
O2 0.0266(12) 0.0173(11) 0.0120(10) 0.0022(8) -0.0047(9) -0.0124(9)
O3 0.0166(10) 0.0178(11) 0.0163(10) 0.0012(9) -0.0007(8) -0.0071(9)
O4 0.0229(12) 0.0278(12) 0.0213(11) 0.0011(10) -0.0057(9) -0.0169(10)
N1 0.0208(13) 0.0181(13) 0.0139(12) 0.0020(10) -0.0072(10) -0.0119(10)
N2 0.0326(15) 0.0228(14) 0.0203(13) 0.0011(11) -0.0142(12) -0.0147(12)
N3 0.0246(13) 0.0169(12) 0.0148(12) 0.0023(10) -0.0099(11) -0.0134(11)
N4 0.0210(13) 0.0157(12) 0.0132(11) 0.0005(10) -0.0065(10) -0.0110(10)
C1 0.0274(17) 0.0230(16) 0.0204(15) 0.0056(13) -0.0118(13) -0.0159(14)
C2 0.0318(18) 0.0220(16) 0.0287(17) 0.0008(14) -0.0157(15) -0.0168(14)
C3 0.0269(17) 0.0215(15) 0.0173(15) 0.0028(12) -0.0097(13) -0.0133(13)
C4 0.0176(14) 0.0146(14) 0.0142(14) -0.0006(11) -0.0065(11) -0.0079(11)
C5 0.0142(13) 0.0138(13) 0.0144(13) -0.0004(11) -0.0055(11) -0.0065(11)
C6 0.0216(15) 0.0199(15) 0.0126(14) 0.0018(12) -0.0069(12) -0.0110(12)
C7 0.0192(14) 0.0147(13) 0.0151(14) 0.0026(11) -0.0088(12) -0.0083(11)
C8 0.0166(14) 0.0121(13) 0.0170(14) 0.0029(11) -0.0063(11) -0.0051(11)
C9 0.0249(16) 0.0205(15) 0.0163(14) 0.0000(12) -0.0076(13) -0.0122(13)
C10 0.0236(16) 0.0179(15) 0.0254(16) 0.0035(13) -0.0095(13) -0.0119(13)
C11 0.0201(15) 0.0187(15) 0.0202(15) 0.0073(13) -0.0041(12) -0.0096(12)
C12 0.0225(15) 0.0187(15) 0.0148(14) 0.0017(12) -0.0068(12) -0.0093(12)
C13 0.0360(19) 0.0263(18) 0.0226(17) 0.0075(14) -0.0056(15) -0.0199(15)
C14 0.0312(19) 0.0290(19) 0.0224(17) -0.0057(15) -0.0018(14) -0.0112(15)
C15 0.0153(14) 0.0222(16) 0.0194(15) 0.0041(13) -0.0052(12) -0.0054(12)
C16 0.0217(16) 0.0260(17) 0.0170(15) 0.0037(13) -0.0026(12) -0.0133(13)
C17 0.0200(15) 0.0285(17) 0.0216(15) 0.0106(14) -0.0106(13) -0.0148(14)
C18 0.0296(19) 0.040(2) 0.034(2) 0.0073(17) -0.0085(16) -0.0249(17)
O5 0.0200(11) 0.0167(10) 0.0183(11) 0.0038(9) -0.0064(9) -0.0075(9)
C19 0.0227(16) 0.0184(15) 0.0325(18) 0.0030(14) -0.0105(14) -0.0059(13)
C20 0.030(2) 0.034(2) 0.054(3) 0.0030(19) -0.0265(19) -0.0076(16)

loop_
_atom_type_symbol
_atom_type_description
_atom_type_scat_dispersion_real
_atom_type_scat_dispersion_imag
_atom_type_scat_source
C C 0.0033 0.0016 'International Tables Vol C Tables 4.2.6.8 and 6.1.1.4'
H H 0.0000 0.0000 'International Tables Vol C Tables 4.2.6.8 and 6.1.1.4'
Dy Dy -0.1892 4.4098 'International Tables Vol C Tables 4.2.6.8 and 6.1.1.4'
N N 0.0061 0.0033 'International Tables Vol C Tables 4.2.6.8 and 6.1.1.4'
O O 0.0106 0.0060 'International Tables Vol C Tables 4.2.6.8 and 6.1.1.4'

loop_
_geom_angle_atom_site_label_1
_geom_angle_atom_site_label_2
_geom_angle_atom_site_label_3
_geom_angle
_geom_angle_site_symmetry_1
_geom_angle_site_symmetry_3
O2 Dy1 O4 75.74(9) 2_756 .
O2 Dy1 O3 133.02(8) 2_756 .
O4 Dy1 O3 71.71(8) . .
O2 Dy1 O1 144.05(7) 2_756 .
O4 Dy1 O1 118.68(8) . .
O3 Dy1 O1 82.25(7) . .
O2 Dy1 O1 122.74(8) 2_756 2_756
O4 Dy1 O1 142.18(8) . 2_756
O3 Dy1 O1 72.59(7) . 2_756
O1 Dy1 O1 67.70(8) . 2_756
O2 Dy1 O5 74.98(8) 2_756 .
O4 Dy1 O5 140.66(8) . .
O3 Dy1 O5 146.92(7) . .
O1 Dy1 O5 74.88(8) . .
O1 Dy1 O5 76.72(7) 2_756 .
O2 Dy1 N4 73.51(8) 2_756 2_756
O4 Dy1 N4 96.21(8) . 2_756
O3 Dy1 N4 77.33(8) . 2_756
O1 Dy1 N4 131.09(7) . 2_756
O1 Dy1 N4 63.89(8) 2_756 2_756
O5 Dy1 N4 100.04(8) . 2_756
O2 Dy1 N1 90.60(8) 2_756 .
O4 Dy1 N1 76.04(8) . .
O3 Dy1 N1 112.73(8) . .
O1 Dy1 N1 64.54(7) . .
O1 Dy1 N1 130.33(7) 2_756 .
O5 Dy1 N1 78.57(8) . .
N4 Dy1 N1 163.73(8) 2_756 .
O2 Dy1 Dy1 144.31(6) 2_756 2_756
O4 Dy1 Dy1 139.95(6) . 2_756
O3 Dy1 Dy1 74.83(6) . 2_756
O1 Dy1 Dy1 34.04(5) . 2_756
O1 Dy1 Dy1 33.67(5) 2_756 2_756
O5 Dy1 Dy1 72.82(6) . 2_756
N4 Dy1 Dy1 97.33(6) 2_756 2_756
N1 Dy1 Dy1 97.70(6) . 2_756
C5 O1 Dy1 125.39(17) . .
C5 O1 Dy1 117.09(17) . 2_756
Dy1 O1 Dy1 112.30(8) . 2_756
C8 O2 Dy1 128.44(19) . 2_756
C15 O3 Dy1 128.23(19) . .
C17 O4 Dy1 130.1(2) . .
C1 N1 C4 117.1(3) . .
C1 N1 Dy1 124.6(2) . .
C4 N1 Dy1 117.47(19) . .
C3 N2 C2 116.1(3) . .
C5 N3 N4 109.6(2) . .
C6 N4 N3 113.9(2) . .
C6 N4 Dy1 126.9(2) . 2_756
N3 N4 Dy1 118.70(17) . 2_756
N1 C1 C2 120.9(3) . .
N1 C1 H1 119.5 . .
C2 C1 H1 119.5 . .
N2 C2 C1 122.9(3) . .
N2 C2 H2 118.6 . .
C1 C2 H2 118.6 . .
N2 C3 C4 122.5(3) . .
N2 C3 H3 118.7 . .
C4 C3 H3 118.7 . .
N1 C4 C3 120.5(3) . .
N1 C4 C5 115.0(2) . .
C3 C4 C5 124.6(3) . .
N3 C5 O1 126.4(3) . .
N3 C5 C4 117.9(3) . .
O1 C5 C4 115.7(2) . .
N4 C6 C7 124.2(3) . .
N4 C6 H6 117.9 . .
C7 C6 H6 117.9 . .
C12 C7 C8 119.7(3) . .
C12 C7 C6 116.7(3) . .
C8 C7 C6 123.6(3) . .
O2 C8 C9 120.1(3) . .
O2 C8 C7 122.5(3) . .
C9 C8 C7 117.4(3) . .
C10 C9 C8 121.0(3) . .
C10 C9 H9 119.5 . .
C8 C9 H9 119.5 . .
C9 C10 C11 122.2(3) . .
C9 C10 H10 118.9 . .
C11 C10 H10 118.9 . .
C12 C11 C10 117.5(3) . .
C12 C11 C13 121.1(3) . .
C10 C11 C13 121.4(3) . .
C11 C12 C7 122.0(3) . .
C11 C12 H12 119.0 . .
C7 C12 H12 119.0 . .
C11 C13 H13A 109.5 . .
C11 C13 H13B 109.5 . .
H13A C13 H13B 109.5 . .
C11 C13 H13C 109.5 . .
H13A C13 H13C 109.5 . .
H13B C13 H13C 109.5 . .
C15 C14 H14A 109.5 . .
C15 C14 H14B 109.5 . .
H14A C14 H14B 109.5 . .
C15 C14 H14C 109.5 . .
H14A C14 H14C 109.5 . .
H14B C14 H14C 109.5 . .
O3 C15 C16 123.7(3) . .
O3 C15 C14 115.7(3) . .
C16 C15 C14 120.6(3) . .
C15 C16 C17 124.2(3) . .
C15 C16 H16 117.9 . .
C17 C16 H16 117.9 . .
O4 C17 C16 123.8(3) . .
O4 C17 C18 116.8(3) . .
C16 C17 C18 119.4(3) . .
C17 C18 H18A 109.5 . .
C17 C18 H18B 109.5 . .
H18A C18 H18B 109.5 . .
C17 C18 H18C 109.5 . .
H18A C18 H18C 109.5 . .
H18B C18 H18C 109.5 . .
C19 O5 Dy1 127.47(19) . .
C19 O5 H5 116.3 . .
Dy1 O5 H5 116.3 . .
O5 C19 C20 111.9(3) . .
O5 C19 H19A 109.2 . .
C20 C19 H19A 109.2 . .
O5 C19 H19B 109.2 . .
C20 C19 H19B 109.2 . .
H19A C19 H19B 107.9 . .
C19 C20 H20A 109.5 . .
C19 C20 H20B 109.5 . .
H20A C20 H20B 109.5 . .
C19 C20 H20C 109.5 . .
H20A C20 H20C 109.5 . .
H20B C20 H20C 109.5 . .

loop_
_geom_bond_atom_site_label_1
_geom_bond_atom_site_label_2
_geom_bond_distance
_geom_bond_site_symmetry_2
Dy1 O2 2.202(2) 2_756
Dy1 O4 2.321(2) .
Dy1 O3 2.347(2) .
Dy1 O1 2.368(2) .
Dy1 O1 2.391(2) 2_756
Dy1 O5 2.433(2) .
Dy1 N4 2.459(3) 2_756
Dy1 N1 2.548(2) .
Dy1 Dy1 3.9526(11) 2_756
O1 C5 1.308(3) .
O2 C8 1.314(4) .
O3 C15 1.289(4) .
O4 C17 1.270(4) .
N1 C1 1.342(4) .
N1 C4 1.355(4) .
N2 C3 1.334(4) .
N2 C2 1.335(4) .
N3 C5 1.298(4) .
N3 N4 1.420(3) .
N4 C6 1.294(4) .
C1 C2 1.380(4) .
C1 H1 0.9500 .
C2 H2 0.9500 .
C3 C4 1.390(4) .
C3 H3 0.9500 .
C4 C5 1.490(4) .
C6 C7 1.450(4) .
C6 H6 0.9500 .
C7 C12 1.414(4) .
C7 C8 1.425(4) .
C8 C9 1.408(4) .
C9 C10 1.387(4) .
C9 H9 0.9500 .
C10 C11 1.394(4) .
C10 H10 0.9500 .
C11 C12 1.386(4) .
C11 C13 1.510(4) .
C12 H12 0.9500 .
C13 H13A 0.9800 .
C13 H13B 0.9800 .
C13 H13C 0.9800 .
C14 C15 1.508(5) .
C14 H14A 0.9800 .
C14 H14B 0.9800 .
C14 H14C 0.9800 .
C15 C16 1.383(4) .
C16 C17 1.409(5) .
C16 H16 0.9500 .
C17 C18 1.509(4) .
C18 H18A 0.9800 .
C18 H18B 0.9800 .
C18 H18C 0.9800 .
O5 C19 1.442(4) .
O5 H5 0.9500 .
C19 C20 1.502(5) .
C19 H19A 0.9900 .
C19 H19B 0.9900 .
C20 H20A 0.9800 .
C20 H20B 0.9800 .
C20 H20C 0.9800 .

loop_
_geom_hbond_atom_site_label_D
_geom_hbond_atom_site_label_H
_geom_hbond_atom_site_label_A
_geom_hbond_distance_DH
_geom_hbond_distance_HA
_geom_hbond_distance_DA
_geom_hbond_angle_DHA
_geom_hbond_site_symmetry_A
_geom_hbond_publ_flag
C19 H19B O2 0.99 2.55 3.094(4) 114.8 2_756 yes
O5 H5 O3 0.95 2.10 2.636(3) 114.2 2_756 yes
C6 H6 N2 0.95 2.66 3.528(4) 152.6 2_755 yes

loop_
_geom_torsion_atom_site_label_1
_geom_torsion_atom_site_label_2
_geom_torsion_atom_site_label_3
_geom_torsion_atom_site_label_4
_geom_torsion
_geom_torsion_site_symmetry_1
_geom_torsion_site_symmetry_4
C5 N3 N4 C6 -172.6(3) . .
C5 N3 N4 Dy1 15.3(3) . 2_756
C4 N1 C1 C2 0.8(5) . .
Dy1 N1 C1 C2 -168.7(2) . .
C3 N2 C2 C1 -0.9(5) . .
N1 C1 C2 N2 0.3(5) . .
C2 N2 C3 C4 0.5(5) . .
C1 N1 C4 C3 -1.2(4) . .
Dy1 N1 C4 C3 169.0(2) . .
C1 N1 C4 C5 179.2(3) . .
Dy1 N1 C4 C5 -10.6(3) . .
N2 C3 C4 N1 0.6(5) . .
N2 C3 C4 C5 -179.8(3) . .
N4 N3 C5 O1 1.3(4) . .
N4 N3 C5 C4 179.7(2) . .
Dy1 O1 C5 N3 -169.9(2) . .
Dy1 O1 C5 N3 -17.5(4) 2_756 .
Dy1 O1 C5 C4 11.7(3) . .
Dy1 O1 C5 C4 164.09(18) 2_756 .
N1 C4 C5 N3 -178.1(3) . .
C3 C4 C5 N3 2.3(5) . .
N1 C4 C5 O1 0.4(4) . .
C3 C4 C5 O1 -179.2(3) . .
N3 N4 C6 C7 178.3(3) . .
Dy1 N4 C6 C7 -10.4(4) 2_756 .
N4 C6 C7 C12 166.9(3) . .
N4 C6 C7 C8 -13.9(5) . .
Dy1 O2 C8 C9 -132.6(2) 2_756 .
Dy1 O2 C8 C7 47.6(4) 2_756 .
C12 C7 C8 O2 176.9(3) . .
C6 C7 C8 O2 -2.3(5) . .
C12 C7 C8 C9 -2.9(4) . .
C6 C7 C8 C9 177.9(3) . .
O2 C8 C9 C10 179.8(3) . .
C7 C8 C9 C10 -0.3(5) . .
C8 C9 C10 C11 2.5(5) . .
C9 C10 C11 C12 -1.2(5) . .
C9 C10 C11 C13 178.6(3) . .
C10 C11 C12 C7 -2.2(5) . .
C13 C11 C12 C7 178.0(3) . .
C8 C7 C12 C11 4.3(5) . .
C6 C7 C12 C11 -176.4(3) . .
Dy1 O3 C15 C16 -31.9(4) . .
Dy1 O3 C15 C14 149.1(2) . .
O3 C15 C16 C17 -4.3(5) . .
C14 C15 C16 C17 174.6(3) . .
Dy1 O4 C17 C16 27.1(5) . .
Dy1 O4 C17 C18 -152.2(2) . .
C15 C16 C17 O4 7.3(5) . .
C15 C16 C17 C18 -173.5(3) . .
Dy1 O5 C19 C20 -70.8(3) . .
